data_4133759
loop_
_publ_author_name
'Dai, Qiang'
'Li, Wenbo'
'Li, Zhiming'
'Zhang, Junliang'

_publ_section_title
;
 P-Chiral Phosphines Enabled by Palladium/Xiao-Phos-Catalyzed Asymmetric
 P-C Cross-Coupling of Secondary Phosphine Oxides and Aryl Bromides.
;
_journal_issue 51
_journal_name_full 'Journal of the American Chemical Society'
_journal_page_first 20556
_journal_page_last 20564
_journal_paper_doi 10.1021/jacs.9b11938
_journal_volume 141
_journal_year 2019
_chemical_absolute_configuration unk
_chemical_formula_moiety 'C28 H28 O4 P2, 0.5(H2 O)'
_chemical_formula_sum 'C28 H29 O4.5 P2'
_chemical_formula_weight 499.45
_space_group_crystal_system monoclinic
_space_group_IT_number 4
_space_group_name_Hall 'P 2yb'
_space_group_name_H-M_alt 'P 1 21 1'
_atom_sites_solution_hydrogens mixed
_atom_sites_solution_primary dual
_audit_creation_date 2019-10-22
_audit_creation_method
;
Olex2 1.2
(compiled 2018.05.29 svn.r3508 for OlexSys, GUI svn.r5506)
;
_cell_angle_alpha 90
_cell_angle_beta 91.3811(4)
_cell_angle_gamma 90
_cell_formula_units_Z 4
_cell_length_a 8.97867(5)
_cell_length_b 20.51133(8)
_cell_length_c 13.55182(6)
_cell_measurement_reflns_used 44403
_cell_measurement_temperature 100.01(10)
_cell_measurement_theta_max 74.1800
_cell_measurement_theta_min 3.9120
_cell_volume 2495.04(2)
_computing_cell_refinement 'CrysAlisPro 1.171.39.32a (Rigaku OD, 2017)'
_computing_data_collection 'CrysAlisPro 1.171.39.32a (Rigaku OD, 2017)'
_computing_data_reduction 'CrysAlisPro 1.171.39.32a (Rigaku OD, 2017)'
_computing_molecular_graphics 'Olex2 (Dolomanov et al., 2009)'
_computing_publication_material 'Olex2 (Dolomanov et al., 2009)'
_computing_structure_refinement 'ShelXL (Sheldrick, 2015)'
_computing_structure_solution 'ShelXT (Sheldrick, 2015)'
_diffrn_ambient_environment N~2~
_diffrn_ambient_temperature 100.01(10)
_diffrn_detector 'CCD plate'
_diffrn_measured_fraction_theta_full 0.998
_diffrn_measured_fraction_theta_max 0.998
_diffrn_measurement_details
;
List of Runs (angles in degrees, time in seconds):

  # Type    Start    End  Width  t~exp~   \w     \q     \k     \f   Frames
--------------------------------------------------------------------------
  1  \w     23.00  87.00   1.00    1.00    --    0.00  38.00  30.00   64
  2  \w    -89.00  14.00   1.00    1.00    --    0.00 -38.00 -90.00  103
  3  \w    -19.00  21.00   1.00    1.00    --    0.00  38.00  30.00   40
  4  \w    -55.00  23.00   1.00    1.00    --    0.00 -57.00  30.00   78
  5  \w     -3.00  24.00   1.00    1.00    --    0.00 -19.00 120.00   27
  6  \w    -23.00  77.00   1.00    1.00    --    0.00  57.00 -90.00  100
  7  \w    -89.00 -56.00   1.00    1.00    --    0.00 -19.00 120.00   33
  8  \w    -26.00  32.00   1.00    1.00    --    0.00  77.00  30.00   58
  9  \w    -19.00  83.00   1.00    1.00    --    0.00  38.00-150.00  102
 10  \w     44.00  87.00   1.00    1.00    --    0.00  77.00  30.00   43
 11  \w    -32.00  24.00   1.00    1.00    --    0.00  82.00  90.00   56
 12  \w     63.00  92.00   1.00    1.00    --   95.80  81.00  96.60   29
 13  \w     68.00  93.00   1.00    1.00    --   95.80  68.00 179.46   25
 14  \w     64.00  90.00   1.00    1.00    --   95.80  82.00  15.93   26
 15  \w    135.00 161.00   1.00    1.00    --   95.80  75.00 -35.76   26
 16  \w     66.00  92.00   1.00    1.00    --   95.80  75.00 -35.76   26
 17  \w     66.00  91.00   1.00    1.00    --   95.80  74.00  61.64   25
 18  \w     74.00 185.00   1.00    1.00    --   95.80  51.00 144.32  111
 19  \w    154.00 184.00   1.00    1.00    --   95.80  82.00 150.00   30
 20  \w    124.00 160.00   1.00    1.00    --   95.80  55.00-151.00   36
 21  \w     63.00  88.00   1.00    1.00    --   95.80  82.00 150.00   25
 22  \w     30.00 115.00   1.00    1.00    --   95.80 -82.00   0.00   85
 23  \w     63.00  89.00   1.00    1.00    --   95.80  82.00 120.00   26
 24  \w     71.00  97.00   1.00    1.00    --   95.80  61.00  30.00   26
 25  \w     65.00  90.00   1.00    1.00    --   95.80  77.00-150.00   25
 26  \w     65.00  91.00   1.00    1.00    --   95.80  77.00   0.00   26
 27  \w     63.00  88.00   1.00    1.00    --   95.80  82.00-180.00   25
 28  \w    114.00 146.00   1.00    1.00    --   95.80  82.00-180.00   32
 29  \w    158.00 185.00   1.00    1.00    --   95.80  82.00-180.00   27
 30  \w     63.00  89.00   1.00    1.00    --   95.80  82.00 -60.00   26
 31  \w     72.00 107.00   1.00    1.00    --   95.80  55.00-151.00   35
 32  \w     66.00 107.00   1.00    1.00    --   95.80  74.00 -65.20   41
 33  \w      6.00 119.00   1.00    1.00    --   95.80 -61.00  90.00  113
 34  \w     65.00  90.00   1.00    1.00    --   95.80  77.00  90.00   25
 35  \w     63.00  88.00   1.00    1.00    --   95.80  82.00-120.00   25
 36  \w     63.00  89.00   1.00    1.00    --   95.80  82.00-149.26   26
 37  \w     70.00 126.00   1.00    1.00    --   95.80  62.00-107.05   56
 38  \w     76.00 182.00   1.00    1.00    --   95.80  45.00-180.00  106
 39  \w     76.00 119.00   1.00    1.00    --   95.80  45.00-120.00   43
 40  \w     65.00  91.00   1.00    1.00    --   95.80  77.00 120.00   26
 41  \w     65.00  91.00   1.00    1.00    --   95.80  77.00-120.00   26
 42  \w     95.00 120.00   1.00    1.00    --   95.80  77.00-120.00   25
 43  \w     65.00 176.00   1.00    1.00    --   95.80  77.00 -60.00  111
 44  \w     65.00  91.00   1.00    1.00    --   95.80  77.00 150.00   26
 45  \w      7.00 127.00   1.00    1.00    --   95.80 -82.00  90.00  120
 46  \w     63.00 100.00   1.00    1.00    --   95.80  82.00  30.00   37
 47  \w    112.00 184.00   1.00    1.00    --   95.80  82.00  30.00   72
 48  \w     75.00 123.00   1.00    1.00    --   95.80  45.00  90.00   48
 49  \w     63.00  88.00   1.00    1.00    --   95.80  82.00 -90.00   25
 50  \w     63.00  89.00   1.00    1.00    --   95.80  82.00  90.00   26
 51  \w     63.00  88.00   1.00    1.00    --   95.80  81.00-108.60   25
 52  \w     80.00 105.00   1.00    1.00    --   95.80 -82.00 150.00   25
 53  \w     76.00 183.00   1.00    1.00    --   95.80  30.00  90.00  107
 54  \w     75.00 167.00   1.00    1.00    --   95.80  45.00 120.00   92
 55  \w     72.00 185.00   1.00    1.00    --   95.80  60.00 -18.27  113
 56  \w     63.00  88.00   1.00    1.00    --   95.80  82.00  60.00   25
 57  \w     71.00 102.00   1.00    1.00    --   95.80  61.00   0.00   31
 58  \w     71.00  96.00   1.00    1.00    --   95.80  61.00  90.00   25
 59  \w     11.00 118.00   1.00    1.00    --   95.80 -82.00-120.00  107
 60  \w     65.00 116.00   1.00    1.00    --   95.80 -61.00-120.00   51
 61  \w     63.00  89.00   1.00    1.00    --   95.80  82.00 -30.00   26
 62  \w    145.00 171.00   1.00    1.00    --   95.80  82.00  15.93   26
 63  \w    160.00 185.00   1.00    1.00    --   95.80  68.00 179.46   25
 64  \w     69.00 108.00   1.00    1.00    --   95.80  65.00  33.51   39
 65  \w     70.00 175.00   1.00    1.00    --   95.80  62.00 -74.96  105
 66  \w     76.00 115.00   1.00    1.00    --   95.80  37.00  39.07   39
;
_diffrn_measurement_device 'four-circle diffractometer'
_diffrn_measurement_device_type 'XtaLAB AFC12 (RINC): Kappa dual home/near'
_diffrn_measurement_method '\w scans'
_diffrn_orient_matrix_type 'CrysAlisPro convention (1999,Acta A55,543-557)'
_diffrn_orient_matrix_UB_11 0.0191613000
_diffrn_orient_matrix_UB_12 -0.0511684000
_diffrn_orient_matrix_UB_13 0.0825116000
_diffrn_orient_matrix_UB_21 0.0151706000
_diffrn_orient_matrix_UB_22 -0.0539234000
_diffrn_orient_matrix_UB_23 -0.0781855000
_diffrn_orient_matrix_UB_31 0.1699901000
_diffrn_orient_matrix_UB_32 0.0105911000
_diffrn_orient_matrix_UB_33 0.0004496000
_diffrn_radiation_monochromator graphite
_diffrn_radiation_probe x-ray
_diffrn_radiation_type CuK\a
_diffrn_radiation_wavelength 1.54184
_diffrn_reflns_av_R_equivalents 0.0437
_diffrn_reflns_av_unetI/netI 0.0271
_diffrn_reflns_Laue_measured_fraction_full 0.998
_diffrn_reflns_Laue_measured_fraction_max 0.998
_diffrn_reflns_limit_h_max 10
_diffrn_reflns_limit_h_min -10
_diffrn_reflns_limit_k_max 24
_diffrn_reflns_limit_k_min -24
_diffrn_reflns_limit_l_max 16
_diffrn_reflns_limit_l_min -16
_diffrn_reflns_number 57946
_diffrn_reflns_point_group_measured_fraction_full 0.994
_diffrn_reflns_point_group_measured_fraction_max 0.994
_diffrn_reflns_theta_full 67.077
_diffrn_reflns_theta_max 67.077
_diffrn_reflns_theta_min 3.910
_diffrn_source 'fine-focus sealed X-ray tube'
_diffrn_source_type 'Enhance (Cu) X-ray Source'
_exptl_absorpt_coefficient_mu 1.870
_exptl_absorpt_correction_T_max 1.00000
_exptl_absorpt_correction_T_min 0.55714
_exptl_absorpt_correction_type multi-scan
_exptl_absorpt_process_details
;
CrysAlisPro 1.171.39.32a (Rigaku Oxford Diffraction, 2017)
Empirical absorption correction using spherical harmonics,
 implemented in SCALE3 ABSPACK scaling algorithm.
;
_exptl_crystal_colour 'clear light colourless'
_exptl_crystal_colour_lustre clear
_exptl_crystal_colour_modifier light
_exptl_crystal_colour_primary colourless
_exptl_crystal_density_diffrn 1.330
_exptl_crystal_description block
_exptl_crystal_F_000 1052
_exptl_crystal_size_max 0.31
_exptl_crystal_size_mid 0.25
_exptl_crystal_size_min 0.12
_refine_diff_density_max 0.243
_refine_diff_density_min -0.220
_refine_diff_density_rms 0.032
_refine_ls_abs_structure_details
;
 Flack x determined using 4157 quotients [(I+)-(I-)]/[(I+)+(I-)]
 (Parsons, Flack and Wagner, Acta Cryst. B69 (2013) 249-259).
;
_refine_ls_abs_structure_Flack 0.002(5)
_refine_ls_extinction_coef 0.00041(10)
_refine_ls_extinction_expression Fc^*^=kFc[1+0.001xFc^2^\l^3^/sin(2\q)]^-1/4^
_refine_ls_extinction_method 'SHELXL-2017/1 (Sheldrick 2017)'
_refine_ls_goodness_of_fit_ref 1.024
_refine_ls_hydrogen_treatment constr
_refine_ls_matrix_type full
_refine_ls_number_parameters 630
_refine_ls_number_reflns 8872
_refine_ls_number_restraints 1
_refine_ls_restrained_S_all 1.024
_refine_ls_R_factor_all 0.0229
_refine_ls_R_factor_gt 0.0226
_refine_ls_shift/su_max 0.001
_refine_ls_shift/su_mean 0.000
_refine_ls_structure_factor_coef Fsqd
_refine_ls_weighting_details 'w=1/[\s^2^(Fo^2^)+(0.0285P)^2^+0.6367P] where P=(Fo^2^+2Fc^2^)/3'
_refine_ls_weighting_scheme calc
_refine_ls_wR_factor_gt 0.0583
_refine_ls_wR_factor_ref 0.0584
_reflns_Friedel_coverage 0.931
_reflns_Friedel_fraction_full 0.988
_reflns_Friedel_fraction_max 0.988
_reflns_number_gt 8759
_reflns_number_total 8872
_reflns_threshold_expression 'I > 2\s(I)'
_cod_data_source_file ja9b11938_si_002.cif
_cod_data_source_block exp_1020
_cod_depositor_comments
;
Adding full bibliography for 4133759--4133760.cif.

2020-08-12
Z value and formula fixed to values more according to usual
chemical conventions.                 miguel
;
_cod_original_formula_sum 'C56 H58 O9 P4'
_cod_original_formula_weight 998.90
_cod_original_formula_moiety '2(C28 H28 O4 P2), H2 O'
_cod_original_formula_units_Z 2
_cod_original_cell_volume 2495.037(19)
_cod_database_code 4133759
_shelx_shelxl_version_number 2017/1
_shelx_space_group_comment
;
The symmetry employed for this shelxl refinement is uniquely defined
by the following loop, which should always be used as a source of
symmetry information in preference to the above space-group names.
They are only intended as comments.
;
_reflns_odcompleteness_completeness 99.93
_reflns_odcompleteness_iscentric 1
_reflns_odcompleteness_theta 66.97
_olex2_refinement_description
;
1. Fixed Uiso
 At 1.2 times of:
  All C(H) groups, All C(H,H) groups
 At 1.5 times of:
  All C(H,H,H) groups, All O(H,H) groups
2.a Free rotating group:
 O9(H9A,H9B)
2.b Secondary CH2 refined with riding coordinates:
 C56(H56A,H56B), C15(H15A,H15B), C14(H14A,H14B), C55(H55A,H55B)
2.c Aromatic/amide H refined with riding coordinates:
 C24(H24), C45(H45), C34(H34), C53(H53), C51(H51), C52(H52), C43(H43),
 C32(H32), C27(H27), C50(H50), C37(H37), C30(H30), C36(H36), C47(H47), C3(H3),
 C17(H17), C46(H46), C33(H33), C20(H20), C19(H19), C18(H18), C39(H39), C25(H25),
  C26(H26), C6(H6), C4(H4), C44(H44), C31(H31), C21(H21), C38(H38), C2(H2),
 C11(H11), C10(H10), C8(H8), C5(H5), C9(H9)
2.d Idealised Me refined as rotating group:
 C54(H54A,H54B,H54C), C41(H41A,H41B,H41C), C28(H28A,H28B,H28C), C13(H13A,H13B,
 H13C)
;
_olex2_submission_special_instructions 'No special instructions were received'
_oxdiff_exptl_absorpt_empirical_details
;
Empirical correction (ABSPACK) includes:
- Absorption correction using spherical harmonics
- Frame scaling
;
_oxdiff_exptl_absorpt_empirical_full_max 1.754
_oxdiff_exptl_absorpt_empirical_full_min 0.574

loop_
_space_group_symop_operation_xyz
'x, y, z'
'-x, y+1/2, -z'

loop_
_atom_site_label
_atom_site_type_symbol
_atom_site_fract_x
_atom_site_fract_y
_atom_site_fract_z
_atom_site_U_iso_or_equiv
_atom_site_adp_type
_atom_site_occupancy
_atom_site_site_symmetry_order
_atom_site_calc_flag
_atom_site_refinement_flags_posn
P2 P 0.47340(6) 0.39561(3) 0.69842(4) 0.01350(12) Uani 1 1 d .
P4 P 0.98850(6) 0.52535(2) 1.03977(4) 0.01394(12) Uani 1 1 d .
P1 P 0.69099(6) 0.47391(3) 0.44129(4) 0.01496(12) Uani 1 1 d .
P3 P 0.76343(6) 0.61392(3) 0.78340(4) 0.01435(12) Uani 1 1 d .
O4 O 0.3360(2) 0.31332(8) 0.53773(12) 0.0241(4) Uani 1 1 d .
O2 O 0.56739(18) 0.41647(7) 0.78504(11) 0.0182(3) Uani 1 1 d .
O8 O 1.09468(19) 0.66310(7) 1.03893(12) 0.0208(4) Uani 1 1 d .
O6 O 0.90563(18) 0.46408(7) 1.06126(12) 0.0192(3) Uani 1 1 d .
O1 O 0.59483(18) 0.53000(8) 0.41074(12) 0.0215(3) Uani 1 1 d .
O5 O 0.85440(18) 0.59439(8) 0.69768(11) 0.0200(3) Uani 1 1 d .
O7 O 0.64207(19) 0.69596(8) 0.94981(12) 0.0225(4) Uani 1 1 d .
O3 O 0.8004(2) 0.33430(8) 0.46924(13) 0.0282(4) Uani 1 1 d .
C56 C 0.7881(3) 0.56145(11) 0.88980(16) 0.0172(5) Uani 1 1 d .
H56A H 0.736756 0.579803 0.945512 0.021 Uiso 1 1 calc R
H56B H 0.745835 0.518851 0.875620 0.021 Uiso 1 1 calc R
C1 C 0.8867(3) 0.48966(11) 0.42342(16) 0.0172(5) Uani 1 1 d .
C49 C 0.9965(3) 0.65401(11) 1.11293(16) 0.0166(5) Uani 1 1 d .
C48 C 0.9363(3) 0.59088(11) 1.12055(16) 0.0153(4) Uani 1 1 d .
C16 C 0.2755(2) 0.40061(11) 0.71924(16) 0.0155(4) Uani 1 1 d .
C24 C 0.6101(3) 0.27688(11) 0.73045(17) 0.0193(5) Uani 1 1 d .
H24 H 0.662617 0.299004 0.780074 0.023 Uiso 1 1 calc R
C22 C 0.4331(3) 0.27702(11) 0.59416(16) 0.0183(5) Uani 1 1 d .
C45 C 1.4970(3) 0.50280(12) 1.07017(18) 0.0235(5) Uani 1 1 d .
H45 H 1.599727 0.497409 1.076019 0.028 Uiso 1 1 calc R
C42 C 1.1884(3) 0.51790(10) 1.05377(16) 0.0152(4) Uani 1 1 d .
C34 C 0.5290(3) 0.61427(11) 0.65139(16) 0.0185(5) Uani 1 1 d .
H34 H 0.603508 0.617113 0.605121 0.022 Uiso 1 1 calc R
C53 C 0.8364(3) 0.57767(11) 1.19499(16) 0.0174(5) Uani 1 1 d .
H53 H 0.797020 0.535945 1.200687 0.021 Uiso 1 1 calc R
C51 C 0.8554(3) 0.68756(12) 1.25271(18) 0.0245(5) Uani 1 1 d .
H51 H 0.828034 0.719973 1.296689 0.029 Uiso 1 1 calc R
C52 C 0.7946(3) 0.62592(12) 1.26099(17) 0.0220(5) Uani 1 1 d .
H52 H 0.726702 0.616848 1.309921 0.026 Uiso 1 1 calc R
C40 C 0.7496(3) 0.72938(11) 0.90111(17) 0.0176(5) Uani 1 1 d .
C43 C 1.2655(3) 0.48301(12) 0.98343(17) 0.0238(5) Uani 1 1 d .
H43 H 1.213669 0.464739 0.929992 0.029 Uiso 1 1 calc R
C32 C 0.2685(3) 0.60699(12) 0.68815(19) 0.0239(5) Uani 1 1 d .
H32 H 0.169182 0.605079 0.667171 0.029 Uiso 1 1 calc R
C27 C 0.4564(3) 0.21048(11) 0.58150(18) 0.0218(5) Uani 1 1 d .
H27 H 0.405915 0.188144 0.531224 0.026 Uiso 1 1 calc R
C50 C 0.9570(3) 0.70202(11) 1.17976(17) 0.0207(5) Uani 1 1 d .
H50 H 0.998094 0.743525 1.175802 0.025 Uiso 1 1 calc R
C37 C 0.9727(3) 0.78964(12) 0.79438(19) 0.0254(5) Uani 1 1 d .
H37 H 1.048261 0.809397 0.759432 0.030 Uiso 1 1 calc R
C7 C 0.6434(3) 0.40120(12) 0.37208(16) 0.0195(5) Uani 1 1 d .
C15 C 0.5039(2) 0.44287(11) 0.58901(16) 0.0166(4) Uani 1 1 d .
H15A H 0.458033 0.420808 0.532716 0.020 Uiso 1 1 calc R
H15B H 0.455792 0.484949 0.595595 0.020 Uiso 1 1 calc R
C30 C 0.4537(3) 0.60786(12) 0.81984(17) 0.0229(5) Uani 1 1 d .
H30 H 0.477309 0.606178 0.886986 0.027 Uiso 1 1 calc R
C29 C 0.5670(3) 0.61286(11) 0.75162(15) 0.0160(4) Uani 1 1 d .
C36 C 0.9258(3) 0.72683(11) 0.77043(17) 0.0212(5) Uani 1 1 d .
H36 H 0.969855 0.705083 0.718479 0.025 Uiso 1 1 calc R
C14 C 0.6694(3) 0.45332(11) 0.56983(16) 0.0168(5) Uani 1 1 d .
H14A H 0.724723 0.413914 0.585585 0.020 Uiso 1 1 calc R
H14B H 0.708013 0.488277 0.611304 0.020 Uiso 1 1 calc R
C47 C 1.2686(3) 0.54583(11) 1.13247(17) 0.0202(5) Uani 1 1 d .
H47 H 1.218745 0.569376 1.180147 0.024 Uiso 1 1 calc R
C54 C 1.1563(3) 0.72658(11) 1.02593(18) 0.0219(5) Uani 1 1 d .
H54A H 1.219674 0.726414 0.969865 0.033 Uiso 1 1 calc GR
H54B H 1.213499 0.738542 1.083908 0.033 Uiso 1 1 calc GR
H54C H 1.077263 0.757483 1.015268 0.033 Uiso 1 1 calc GR
C3 C 1.1242(3) 0.46610(13) 0.3525(2) 0.0317(6) Uani 1 1 d .
H3 H 1.183562 0.438955 0.315019 0.038 Uiso 1 1 calc R
C35 C 0.8145(3) 0.69587(11) 0.82243(16) 0.0164(4) Uani 1 1 d .
C17 C 0.2174(3) 0.36718(11) 0.79915(17) 0.0194(5) Uani 1 1 d .
H17 H 0.279825 0.341294 0.838449 0.023 Uiso 1 1 calc R
C46 C 1.4218(3) 0.53874(12) 1.14011(18) 0.0232(5) Uani 1 1 d .
H46 H 1.474554 0.558108 1.192247 0.028 Uiso 1 1 calc R
C33 C 0.3812(3) 0.61147(12) 0.61999(17) 0.0223(5) Uani 1 1 d .
H33 H 0.357205 0.612596 0.552861 0.027 Uiso 1 1 calc R
C55 C 0.9546(2) 0.55471(11) 0.91537(16) 0.0164(4) Uani 1 1 d .
H55A H 1.002314 0.596799 0.907998 0.020 Uiso 1 1 calc R
H55B H 0.999236 0.524779 0.869215 0.020 Uiso 1 1 calc R
C20 C 0.0305(3) 0.44401(14) 0.6831(2) 0.0295(6) Uani 1 1 d .
H20 H -0.032026 0.470221 0.644385 0.035 Uiso 1 1 calc R
C19 C -0.0265(3) 0.41007(12) 0.76228(18) 0.0227(5) Uani 1 1 d .
H19 H -0.127301 0.412796 0.776090 0.027 Uiso 1 1 calc R
C18 C 0.0680(3) 0.37206(11) 0.82065(18) 0.0210(5) Uani 1 1 d .
H18 H 0.030842 0.349757 0.874491 0.025 Uiso 1 1 calc R
C41 C 0.5772(3) 0.72525(14) 1.03425(19) 0.0296(6) Uani 1 1 d .
H41A H 0.529433 0.765361 1.015242 0.044 Uiso 1 1 calc GR
H41B H 0.653591 0.733947 1.083242 0.044 Uiso 1 1 calc GR
H41C H 0.504834 0.696111 1.061007 0.044 Uiso 1 1 calc GR
C39 C 0.7940(3) 0.79271(11) 0.92470(18) 0.0222(5) Uani 1 1 d .
H39 H 0.749494 0.814937 0.976033 0.027 Uiso 1 1 calc R
C25 C 0.6334(3) 0.21035(12) 0.71759(18) 0.0241(5) Uani 1 1 d .
H25 H 0.701226 0.188101 0.758171 0.029 Uiso 1 1 calc R
C26 C 0.5548(3) 0.17770(11) 0.64389(19) 0.0246(5) Uani 1 1 d .
H26 H 0.568288 0.133053 0.636159 0.030 Uiso 1 1 calc R
C6 C 0.9464(3) 0.54676(11) 0.46442(17) 0.0205(5) Uani 1 1 d .
H6 H 0.887274 0.573869 0.502100 0.025 Uiso 1 1 calc R
C12 C 0.7002(3) 0.33870(12) 0.39208(18) 0.0231(5) Uani 1 1 d .
C23 C 0.5091(3) 0.31077(11) 0.66990(16) 0.0165(5) Uani 1 1 d .
C4 C 1.1843(3) 0.52222(13) 0.39454(18) 0.0275(5) Uani 1 1 d .
H4 H 1.284170 0.532459 0.386425 0.033 Uiso 1 1 calc R
C44 C 1.4187(3) 0.47511(14) 0.99194(18) 0.0276(5) Uani 1 1 d .
H44 H 1.468722 0.451116 0.944851 0.033 Uiso 1 1 calc R
C31 C 0.3063(3) 0.60540(13) 0.78795(19) 0.0275(5) Uani 1 1 d .
H31 H 0.231501 0.602642 0.834066 0.033 Uiso 1 1 calc R
C21 C 0.1801(3) 0.43907(12) 0.66135(18) 0.0251(5) Uani 1 1 d .
H21 H 0.217086 0.461616 0.607673 0.030 Uiso 1 1 calc R
C38 C 0.9054(3) 0.82251(12) 0.87099(19) 0.0255(5) Uani 1 1 d .
H38 H 0.935031 0.864793 0.886578 0.031 Uiso 1 1 calc R
C2 C 0.9759(3) 0.45036(12) 0.36609(19) 0.0264(5) Uani 1 1 d .
H2 H 0.935860 0.413145 0.336555 0.032 Uiso 1 1 calc R
C11 C 0.6552(3) 0.28618(13) 0.3331(2) 0.0333(6) Uani 1 1 d .
H11 H 0.691225 0.244524 0.346594 0.040 Uiso 1 1 calc R
C10 C 0.5562(4) 0.29645(15) 0.2541(2) 0.0433(8) Uani 1 1 d .
H10 H 0.527607 0.261432 0.214328 0.052 Uiso 1 1 calc R
C28 C 0.2636(3) 0.28232(14) 0.4555(2) 0.0333(6) Uani 1 1 d .
H28A H 0.337122 0.266467 0.411132 0.050 Uiso 1 1 calc GR
H28B H 0.200151 0.313133 0.421685 0.050 Uiso 1 1 calc GR
H28C H 0.204901 0.246479 0.478280 0.050 Uiso 1 1 calc GR
C13 C 0.8485(3) 0.27094(13) 0.4991(2) 0.0378(7) Uani 1 1 d .
H13A H 0.901891 0.250905 0.446589 0.057 Uiso 1 1 calc GR
H13B H 0.763318 0.244777 0.514173 0.057 Uiso 1 1 calc GR
H13C H 0.912493 0.274445 0.556591 0.057 Uiso 1 1 calc GR
C8 C 0.5428(3) 0.40897(14) 0.29274(18) 0.0288(6) Uani 1 1 d .
H8 H 0.503647 0.450070 0.279249 0.035 Uiso 1 1 calc R
C5 C 1.0938(3) 0.56290(12) 0.44888(18) 0.0257(5) Uani 1 1 d .
H5 H 1.132487 0.601403 0.475104 0.031 Uiso 1 1 calc R
C9 C 0.5003(4) 0.35684(16) 0.2338(2) 0.0410(7) Uani 1 1 d .
H9 H 0.434046 0.362973 0.180787 0.049 Uiso 1 1 calc R
O9 O 0.7337(2) 0.36656(8) 0.95395(13) 0.0281(4) Uani 1 1 d .
H9A H 0.780148 0.395014 0.988326 0.042 Uiso 1 1 d G
H9B H 0.683524 0.385307 0.908177 0.042 Uiso 1 1 d G

loop_
_atom_site_aniso_label
_atom_site_aniso_U_11
_atom_site_aniso_U_22
_atom_site_aniso_U_33
_atom_site_aniso_U_23
_atom_site_aniso_U_13
_atom_site_aniso_U_12
P2 0.0130(3) 0.0144(2) 0.0132(2) 0.0002(2) 0.00176(19) 0.0003(2)
P4 0.0135(3) 0.0130(2) 0.0153(3) -0.0004(2) 0.0013(2) 0.0001(2)
P1 0.0142(3) 0.0150(3) 0.0157(3) 0.0014(2) 0.0024(2) -0.0015(2)
P3 0.0135(3) 0.0157(3) 0.0139(2) 0.0001(2) 0.0024(2) 0.0001(2)
O4 0.0228(10) 0.0266(9) 0.0225(8) -0.0050(7) -0.0063(7) 0.0002(7)
O2 0.0181(9) 0.0189(8) 0.0177(8) -0.0009(6) 0.0002(6) 0.0007(6)
O8 0.0228(9) 0.0149(8) 0.0252(9) -0.0010(6) 0.0088(7) -0.0036(6)
O6 0.0206(9) 0.0150(8) 0.0221(8) 0.0004(6) 0.0005(6) -0.0023(6)
O1 0.0191(9) 0.0202(8) 0.0252(8) 0.0059(7) 0.0021(7) 0.0015(7)
O5 0.0190(9) 0.0230(8) 0.0183(8) -0.0018(6) 0.0061(6) 0.0020(6)
O7 0.0201(9) 0.0261(9) 0.0217(8) -0.0071(7) 0.0085(7) -0.0033(7)
O3 0.0293(11) 0.0203(9) 0.0351(10) 0.0035(7) 0.0038(8) 0.0066(7)
C56 0.0158(12) 0.0180(11) 0.0178(11) 0.0016(9) 0.0022(9) -0.0007(9)
C1 0.0162(12) 0.0205(12) 0.0148(10) 0.0039(9) 0.0010(8) -0.0030(8)
C49 0.0143(12) 0.0184(11) 0.0171(11) 0.0003(9) 0.0018(9) 0.0026(8)
C48 0.0130(11) 0.0169(10) 0.0161(11) 0.0005(8) 0.0003(8) 0.0017(8)
C16 0.0133(11) 0.0158(10) 0.0175(10) -0.0027(9) 0.0032(8) -0.0007(8)
C24 0.0198(13) 0.0194(11) 0.0186(11) 0.0004(9) 0.0016(9) 0.0011(9)
C22 0.0160(12) 0.0226(11) 0.0165(11) -0.0006(9) 0.0049(9) -0.0018(9)
C45 0.0144(12) 0.0305(12) 0.0257(13) 0.0023(10) 0.0010(9) 0.0016(9)
C42 0.0157(11) 0.0135(10) 0.0164(10) 0.0014(8) -0.0001(8) 0.0012(8)
C34 0.0206(13) 0.0162(10) 0.0187(11) 0.0024(9) 0.0015(9) 0.0007(9)
C53 0.0149(12) 0.0197(11) 0.0176(11) 0.0032(9) 0.0005(9) 0.0018(9)
C51 0.0302(15) 0.0238(12) 0.0198(12) -0.0039(10) 0.0043(10) 0.0080(10)
C52 0.0201(13) 0.0285(13) 0.0176(11) 0.0026(9) 0.0058(9) 0.0049(9)
C40 0.0147(12) 0.0196(11) 0.0184(11) 0.0007(9) -0.0013(9) 0.0007(9)
C43 0.0213(13) 0.0286(13) 0.0215(12) -0.0082(10) -0.0022(9) 0.0048(10)
C32 0.0159(13) 0.0207(12) 0.0348(13) 0.0004(10) -0.0053(10) -0.0024(9)
C27 0.0202(13) 0.0214(12) 0.0241(12) -0.0068(9) 0.0081(10) -0.0055(10)
C50 0.0237(13) 0.0161(11) 0.0224(12) -0.0013(9) 0.0022(10) 0.0016(9)
C37 0.0235(14) 0.0225(12) 0.0301(13) 0.0089(10) -0.0004(10) -0.0040(10)
C7 0.0177(12) 0.0216(11) 0.0194(11) -0.0007(9) 0.0048(9) -0.0053(9)
C15 0.0145(12) 0.0189(11) 0.0165(11) 0.0023(9) 0.0032(8) -0.0020(9)
C30 0.0185(13) 0.0302(13) 0.0200(11) 0.0005(10) 0.0017(9) -0.0044(10)
C29 0.0175(12) 0.0119(10) 0.0187(11) 0.0002(9) 0.0008(8) -0.0005(9)
C36 0.0224(13) 0.0207(12) 0.0204(12) 0.0039(9) 0.0016(10) 0.0007(9)
C14 0.0151(12) 0.0187(11) 0.0167(11) 0.0008(8) 0.0022(8) -0.0008(8)
C47 0.0218(13) 0.0203(11) 0.0185(11) -0.0015(9) 0.0011(9) 0.0039(9)
C54 0.0231(14) 0.0187(11) 0.0238(12) 0.0026(9) -0.0003(10) -0.0047(9)
C3 0.0270(15) 0.0295(14) 0.0393(15) -0.0014(11) 0.0183(11) -0.0013(11)
C35 0.0153(12) 0.0171(11) 0.0165(11) 0.0013(9) -0.0016(9) 0.0005(8)
C17 0.0231(13) 0.0145(10) 0.0209(12) 0.0013(9) 0.0037(9) 0.0008(9)
C46 0.0201(13) 0.0261(13) 0.0233(12) -0.0037(10) -0.0040(9) -0.0008(10)
C33 0.0227(13) 0.0227(12) 0.0213(11) 0.0023(10) -0.0062(9) 0.0009(10)
C55 0.0152(12) 0.0176(11) 0.0164(10) -0.0008(8) 0.0027(8) 0.0018(8)
C20 0.0176(14) 0.0388(15) 0.0321(14) 0.0091(12) 0.0012(10) 0.0014(11)
C19 0.0134(12) 0.0261(13) 0.0289(13) -0.0039(10) 0.0049(10) -0.0025(9)
C18 0.0246(14) 0.0161(11) 0.0227(12) -0.0025(9) 0.0094(10) -0.0050(9)
C41 0.0254(15) 0.0373(15) 0.0264(13) -0.0108(11) 0.0104(11) -0.0008(11)
C39 0.0233(14) 0.0208(12) 0.0224(12) -0.0034(9) -0.0048(9) 0.0034(9)
C25 0.0255(14) 0.0214(12) 0.0257(12) 0.0051(10) 0.0045(10) 0.0052(10)
C26 0.0279(15) 0.0153(11) 0.0312(13) -0.0028(10) 0.0124(11) 0.0004(10)
C6 0.0199(13) 0.0223(11) 0.0194(11) -0.0019(9) 0.0003(9) 0.0002(9)
C12 0.0217(13) 0.0224(12) 0.0257(12) -0.0029(10) 0.0094(10) -0.0035(10)
C23 0.0147(12) 0.0184(11) 0.0168(11) -0.0002(9) 0.0061(9) -0.0008(8)
C4 0.0185(13) 0.0362(14) 0.0279(13) 0.0064(11) 0.0049(10) -0.0075(11)
C44 0.0222(14) 0.0380(14) 0.0226(12) -0.0066(11) 0.0036(10) 0.0107(11)
C31 0.0188(13) 0.0333(14) 0.0306(13) 0.0016(11) 0.0055(10) -0.0050(11)
C21 0.0190(13) 0.0334(14) 0.0230(12) 0.0091(10) 0.0034(10) 0.0000(10)
C38 0.0287(15) 0.0166(11) 0.0308(13) 0.0023(10) -0.0063(10) -0.0026(9)
C2 0.0257(14) 0.0208(12) 0.0333(14) -0.0044(10) 0.0127(11) -0.0048(10)
C11 0.0345(17) 0.0199(12) 0.0463(17) -0.0073(11) 0.0177(13) -0.0083(11)
C10 0.051(2) 0.0408(17) 0.0380(16) -0.0198(14) 0.0071(14) -0.0239(15)
C28 0.0311(16) 0.0412(15) 0.0273(13) -0.0071(12) -0.0090(11) -0.0068(12)
C13 0.0360(17) 0.0266(14) 0.0514(18) 0.0112(13) 0.0154(14) 0.0126(12)
C8 0.0284(15) 0.0364(15) 0.0216(12) -0.0014(10) -0.0016(10) -0.0077(11)
C5 0.0246(14) 0.0286(13) 0.0237(12) -0.0004(10) -0.0033(10) -0.0076(10)
C9 0.045(2) 0.0470(18) 0.0302(15) -0.0092(13) -0.0056(13) -0.0157(14)
O9 0.0343(11) 0.0198(8) 0.0299(10) -0.0020(7) -0.0071(8) 0.0035(7)

loop_
_atom_type_symbol
_atom_type_description
_atom_type_scat_dispersion_real
_atom_type_scat_dispersion_imag
_atom_type_scat_source
C C 0.0181 0.0091 'International Tables Vol C Tables 4.2.6.8 and 6.1.1.4'
H H 0.0000 0.0000 'International Tables Vol C Tables 4.2.6.8 and 6.1.1.4'
O O 0.0492 0.0322 'International Tables Vol C Tables 4.2.6.8 and 6.1.1.4'
P P 0.2955 0.4335 'International Tables Vol C Tables 4.2.6.8 and 6.1.1.4'

loop_
_geom_angle_atom_site_label_1
_geom_angle_atom_site_label_2
_geom_angle_atom_site_label_3
_geom_angle
O2 P2 C16 113.59(10)
O2 P2 C15 113.57(10)
O2 P2 C23 110.09(10)
C16 P2 C23 105.49(10)
C15 P2 C16 105.52(10)
C15 P2 C23 108.09(10)
O6 P4 C48 111.79(10)
O6 P4 C42 114.00(10)
O6 P4 C55 112.86(10)
C48 P4 C42 105.75(10)
C48 P4 C55 106.11(10)
C42 P4 C55 105.69(10)
O1 P1 C1 112.52(10)
O1 P1 C7 111.38(11)
O1 P1 C14 111.90(10)
C7 P1 C1 107.22(11)
C14 P1 C1 107.34(10)
C14 P1 C7 106.13(10)
O5 P3 C56 113.73(10)
O5 P3 C29 111.18(10)
O5 P3 C35 109.64(10)
C56 P3 C35 107.04(10)
C29 P3 C56 106.45(10)
C29 P3 C35 108.58(10)
C22 O4 C28 117.8(2)
C49 O8 C54 118.35(18)
C40 O7 C41 118.84(19)
C12 O3 C13 117.8(2)
P3 C56 H56A 109.8
P3 C56 H56B 109.8
H56A C56 H56B 108.2
C55 C56 P3 109.51(15)
C55 C56 H56A 109.8
C55 C56 H56B 109.8
C6 C1 P1 117.45(17)
C2 C1 P1 123.15(18)
C2 C1 C6 119.2(2)
O8 C49 C48 115.83(19)
O8 C49 C50 124.2(2)
C50 C49 C48 120.0(2)
C49 C48 P4 122.36(17)
C53 C48 P4 118.45(17)
C53 C48 C49 119.2(2)
C17 C16 P2 118.74(17)
C21 C16 P2 122.51(17)
C21 C16 C17 118.7(2)
C25 C24 H24 119.6
C25 C24 C23 120.8(2)
C23 C24 H24 119.6
O4 C22 C27 124.1(2)
O4 C22 C23 115.7(2)
C27 C22 C23 120.2(2)
C46 C45 H45 120.2
C44 C45 H45 120.2
C44 C45 C46 119.7(2)
C43 C42 P4 118.77(17)
C43 C42 C47 118.6(2)
C47 C42 P4 122.58(17)
C29 C34 H34 119.7
C33 C34 H34 119.7
C33 C34 C29 120.6(2)
C48 C53 H53 119.5
C52 C53 C48 121.1(2)
C52 C53 H53 119.5
C52 C51 H51 119.4
C52 C51 C50 121.3(2)
C50 C51 H51 119.4
C53 C52 H52 120.5
C51 C52 C53 119.0(2)
C51 C52 H52 120.5
O7 C40 C35 115.6(2)
O7 C40 C39 123.9(2)
C39 C40 C35 120.5(2)
C42 C43 H43 119.6
C44 C43 C42 120.8(2)
C44 C43 H43 119.6
C33 C32 H32 120.5
C31 C32 H32 120.5
C31 C32 C33 119.0(2)
C22 C27 H27 120.1
C26 C27 C22 119.8(2)
C26 C27 H27 120.1
C49 C50 C51 119.6(2)
C49 C50 H50 120.2
C51 C50 H50 120.2
C36 C37 H37 120.3
C38 C37 H37 120.3
C38 C37 C36 119.3(2)
C12 C7 P1 124.98(19)
C8 C7 P1 116.47(19)
C8 C7 C12 118.5(2)
P2 C15 H15A 109.1
P2 C15 H15B 109.1
H15A C15 H15B 107.8
C14 C15 P2 112.54(15)
C14 C15 H15A 109.1
C14 C15 H15B 109.1
C29 C30 H30 119.9
C31 C30 H30 119.9
C31 C30 C29 120.2(2)
C34 C29 P3 116.58(17)
C34 C29 C30 118.8(2)
C30 C29 P3 124.52(17)
C37 C36 H36 119.3
C35 C36 C37 121.5(2)
C35 C36 H36 119.3
P1 C14 H14A 109.9
P1 C14 H14B 109.9
C15 C14 P1 108.89(15)
C15 C14 H14A 109.9
C15 C14 H14B 109.9
H14A C14 H14B 108.3
C42 C47 H47 119.8
C46 C47 C42 120.5(2)
C46 C47 H47 119.8
O8 C54 H54A 109.5
O8 C54 H54B 109.5
O8 C54 H54C 109.5
H54A C54 H54B 109.5
H54A C54 H54C 109.5
H54B C54 H54C 109.5
C4 C3 H3 119.9
C2 C3 H3 119.9
C2 C3 C4 120.2(2)
C40 C35 P3 124.49(17)
C36 C35 P3 117.02(17)
C36 C35 C40 118.5(2)
C16 C17 H17 119.6
C18 C17 C16 120.7(2)
C18 C17 H17 119.6
C45 C46 H46 119.9
C47 C46 C45 120.2(2)
C47 C46 H46 119.9
C34 C33 C32 120.4(2)
C34 C33 H33 119.8
C32 C33 H33 119.8
P4 C55 H55A 109.1
P4 C55 H55B 109.1
C56 C55 P4 112.46(15)
C56 C55 H55A 109.1
C56 C55 H55B 109.1
H55A C55 H55B 107.8
C19 C20 H20 119.8
C21 C20 H20 119.8
C21 C20 C19 120.4(2)
C20 C19 H19 120.3
C18 C19 C20 119.4(2)
C18 C19 H19 120.3
C17 C18 C19 120.3(2)
C17 C18 H18 119.9
C19 C18 H18 119.9
O7 C41 H41A 109.5
O7 C41 H41B 109.5
O7 C41 H41C 109.5
H41A C41 H41B 109.5
H41A C41 H41C 109.5
H41B C41 H41C 109.5
C40 C39 H39 120.2
C38 C39 C40 119.6(2)
C38 C39 H39 120.2
C24 C25 H25 120.3
C26 C25 C24 119.3(2)
C26 C25 H25 120.3
C27 C26 H26 119.5
C25 C26 C27 120.9(2)
C25 C26 H26 119.5
C1 C6 H6 120.0
C5 C6 C1 119.9(2)
C5 C6 H6 120.0
O3 C12 C7 115.9(2)
O3 C12 C11 124.3(2)
C11 C12 C7 119.7(3)
C24 C23 P2 117.97(18)
C24 C23 C22 118.9(2)
C22 C23 P2 123.02(18)
C3 C4 H4 120.4
C3 C4 C5 119.3(2)
C5 C4 H4 120.4
C45 C44 C43 120.1(2)
C45 C44 H44 119.9
C43 C44 H44 119.9
C32 C31 H31 119.5
C30 C31 C32 120.9(2)
C30 C31 H31 119.5
C16 C21 H21 119.7
C20 C21 C16 120.5(2)
C20 C21 H21 119.7
C37 C38 C39 120.6(2)
C37 C38 H38 119.7
C39 C38 H38 119.7
C1 C2 H2 119.7
C3 C2 C1 120.5(2)
C3 C2 H2 119.7
C12 C11 H11 120.2
C10 C11 C12 119.6(3)
C10 C11 H11 120.2
C11 C10 H10 119.4
C9 C10 C11 121.2(3)
C9 C10 H10 119.4
O4 C28 H28A 109.5
O4 C28 H28B 109.5
O4 C28 H28C 109.5
H28A C28 H28B 109.5
H28A C28 H28C 109.5
H28B C28 H28C 109.5
O3 C13 H13A 109.5
O3 C13 H13B 109.5
O3 C13 H13C 109.5
H13A C13 H13B 109.5
H13A C13 H13C 109.5
H13B C13 H13C 109.5
C7 C8 H8 119.3
C9 C8 C7 121.4(3)
C9 C8 H8 119.3
C6 C5 C4 120.7(2)
C6 C5 H5 119.6
C4 C5 H5 119.6
C10 C9 C8 119.4(3)
C10 C9 H9 120.3
C8 C9 H9 120.3
H9A O9 H9B 109.5

loop_
_geom_bond_atom_site_label_1
_geom_bond_atom_site_label_2
_geom_bond_distance
P2 O2 1.4918(16)
P2 C16 1.809(2)
P2 C15 1.798(2)
P2 C23 1.813(2)
P4 O6 1.4929(16)
P4 C48 1.802(2)
P4 C42 1.807(2)
P4 C55 1.809(2)
P1 O1 1.4910(16)
P1 C1 1.809(2)
P1 C7 1.808(2)
P1 C14 1.807(2)
P3 O5 1.4908(16)
P3 C56 1.809(2)
P3 C29 1.806(2)
P3 C35 1.818(2)
O4 C22 1.367(3)
O4 C28 1.426(3)
O8 C49 1.364(3)
O8 C54 1.427(3)
O7 C40 1.367(3)
O7 C41 1.429(3)
O3 C12 1.366(3)
O3 C13 1.425(3)
C56 H56A 0.9700
C56 H56B 0.9700
C56 C55 1.533(3)
C1 C6 1.398(3)
C1 C2 1.387(3)
C49 C48 1.408(3)
C49 C50 1.390(3)
C48 C53 1.393(3)
C16 C17 1.394(3)
C16 C21 1.393(3)
C24 H24 0.9300
C24 C25 1.392(3)
C24 C23 1.394(3)
C22 C27 1.392(3)
C22 C23 1.401(3)
C45 H45 0.9300
C45 C46 1.389(3)
C45 C44 1.380(4)
C42 C43 1.390(3)
C42 C47 1.395(3)
C34 H34 0.9300
C34 C29 1.393(3)
C34 C33 1.385(3)
C53 H53 0.9300
C53 C52 1.392(3)
C51 H51 0.9300
C51 C52 1.383(4)
C51 C50 1.393(3)
C52 H52 0.9300
C40 C35 1.407(3)
C40 C39 1.394(3)
C43 H43 0.9300
C43 C44 1.388(4)
C32 H32 0.9300
C32 C33 1.390(3)
C32 C31 1.387(4)
C27 H27 0.9300
C27 C26 1.383(4)
C50 H50 0.9300
C37 H37 0.9300
C37 C36 1.391(3)
C37 C38 1.388(4)
C7 C12 1.404(3)
C7 C8 1.397(3)
C15 H15A 0.9700
C15 H15B 0.9700
C15 C14 1.530(3)
C30 H30 0.9300
C30 C29 1.395(3)
C30 C31 1.383(4)
C36 H36 0.9300
C36 C35 1.390(3)
C14 H14A 0.9700
C14 H14B 0.9700
C47 H47 0.9300
C47 C46 1.385(4)
C54 H54A 0.9600
C54 H54B 0.9600
C54 H54C 0.9600
C3 H3 0.9300
C3 C4 1.388(4)
C3 C2 1.387(4)
C17 H17 0.9300
C17 C18 1.383(3)
C46 H46 0.9300
C33 H33 0.9300
C55 H55A 0.9700
C55 H55B 0.9700
C20 H20 0.9300
C20 C19 1.387(4)
C20 C21 1.386(4)
C19 H19 0.9300
C19 C18 1.386(4)
C18 H18 0.9300
C41 H41A 0.9600
C41 H41B 0.9600
C41 H41C 0.9600
C39 H39 0.9300
C39 C38 1.393(4)
C25 H25 0.9300
C25 C26 1.382(4)
C26 H26 0.9300
C6 H6 0.9300
C6 C5 1.385(4)
C12 C11 1.395(4)
C4 H4 0.9300
C4 C5 1.389(4)
C44 H44 0.9300
C31 H31 0.9300
C21 H21 0.9300
C38 H38 0.9300
C2 H2 0.9300
C11 H11 0.9300
C11 C10 1.392(5)
C10 H10 0.9300
C10 C9 1.362(5)
C28 H28A 0.9600
C28 H28B 0.9600
C28 H28C 0.9600
C13 H13A 0.9600
C13 H13B 0.9600
C13 H13C 0.9600
C8 H8 0.9300
C8 C9 1.383(4)
C5 H5 0.9300
C9 H9 0.9300
O9 H9A 0.8498
O9 H9B 0.8499
